data_4074388
loop_
_publ_author_name
'Izod, Keith'
'Wills, Corinne'
'Clegg, William'
'Harrington, Ross W.'

_publ_section_title
;
 Heavier Alkali Metal Complexes of a Silicon- and
 Phosphine-Borane-Stabilized Carbanion
;
_journal_issue 22
_journal_name_full Organometallics
_journal_page_first 5326
_journal_paper_doi 10.1021/om0606082
_journal_volume 25
_journal_year 2006
_chemical_formula_moiety 'C18 H50 B Cs N3 P Si2'
_chemical_formula_sum 'C18 H50 B Cs N3 P Si2'
_chemical_formula_weight 539.48
_chemical_name_systematic
;
 ?
;
_space_group_IT_number 2
_symmetry_cell_setting triclinic
_symmetry_space_group_name_Hall '-P 1'
_symmetry_space_group_name_H-M 'P -1'
_atom_sites_solution_hydrogens difmap
_atom_sites_solution_primary direct
_atom_sites_solution_secondary difmap
_audit_creation_method SHELXL-97
_cell_angle_alpha 102.165(2)
_cell_angle_beta 94.135(2)
_cell_angle_gamma 105.163(2)
_cell_formula_units_Z 2
_cell_length_a 9.0555(12)
_cell_length_b 11.9069(16)
_cell_length_c 14.6279(19)
_cell_measurement_reflns_used 9260
_cell_measurement_temperature 150(2)
_cell_measurement_theta_max 28.26
_cell_measurement_theta_min 2.35
_cell_volume 1474.5(3)
_computing_cell_refinement 'Bruker SAINT'
_computing_data_collection 'Bruker SMART'
_computing_data_reduction 'Bruker SAINT'
_computing_molecular_graphics 'Bruker SHELXTL'
_computing_publication_material 'Bruker SHELXTL and local programs'
_computing_structure_refinement 'Bruker SHELXTL'
_computing_structure_solution SIR97
_diffrn_ambient_temperature 150(2)
_diffrn_measured_fraction_theta_full 0.989
_diffrn_measured_fraction_theta_max 0.989
_diffrn_measurement_device_type 'Bruker SMART 1K CCD diffractometer'
_diffrn_measurement_method 'thin-slice \w scans'
_diffrn_radiation_monochromator graphite
_diffrn_radiation_source 'sealed tube'
_diffrn_radiation_type MoK\a
_diffrn_radiation_wavelength 0.71073
_diffrn_reflns_av_R_equivalents 0.0275
_diffrn_reflns_av_sigmaI/netI 0.0415
_diffrn_reflns_limit_h_max 10
_diffrn_reflns_limit_h_min -10
_diffrn_reflns_limit_k_max 14
_diffrn_reflns_limit_k_min -14
_diffrn_reflns_limit_l_max 17
_diffrn_reflns_limit_l_min -17
_diffrn_reflns_number 10597
_diffrn_reflns_theta_full 25.00
_diffrn_reflns_theta_max 25.00
_diffrn_reflns_theta_min 1.82
_diffrn_standards_number 0
_exptl_absorpt_coefficient_mu 1.399
_exptl_absorpt_correction_T_max 0.601
_exptl_absorpt_correction_T_min 0.562
_exptl_absorpt_correction_type multi-scan
_exptl_absorpt_process_details SADABS
_exptl_crystal_colour colourless
_exptl_crystal_density_diffrn 1.215
_exptl_crystal_density_method 'not measured'
_exptl_crystal_description block
_exptl_crystal_F_000 564
_exptl_crystal_size_max 0.42
_exptl_crystal_size_mid 0.40
_exptl_crystal_size_min 0.36
_refine_diff_density_max 0.730
_refine_diff_density_min -1.892
_refine_diff_density_rms 0.090
_refine_ls_extinction_method none
_refine_ls_goodness_of_fit_ref 1.358
_refine_ls_hydrogen_treatment mixed
_refine_ls_matrix_type full
_refine_ls_number_parameters 260
_refine_ls_number_reflns 5139
_refine_ls_number_restraints 0
_refine_ls_restrained_S_all 1.358
_refine_ls_R_factor_all 0.0564
_refine_ls_R_factor_gt 0.0490
_refine_ls_shift/su_max 0.001
_refine_ls_shift/su_mean 0.000
_refine_ls_structure_factor_coef Fsqd
_refine_ls_weighting_details 'calc w=1/[\s^2^(Fo^2^)+(0.0163P)^2^+2.3833P] where P=(Fo^2^+2Fc^2^)/3'
_refine_ls_weighting_scheme calc
_refine_ls_wR_factor_gt 0.0876
_refine_ls_wR_factor_ref 0.0894
_reflns_number_gt 4770
_reflns_number_total 5139
_reflns_threshold_expression I>2\s(I)
_cod_data_source_file om0606082si20060705_103118.cif
_cod_data_source_block 11
_cod_database_code 4074388

loop_
_symmetry_equiv_pos_as_xyz
'x, y, z'
'-x, -y, -z'

loop_
_atom_site_label
_atom_site_type_symbol
_atom_site_fract_x
_atom_site_fract_y
_atom_site_fract_z
_atom_site_U_iso_or_equiv
_atom_site_adp_type
_atom_site_occupancy
_atom_site_symmetry_multiplicity
_atom_site_calc_flag
_atom_site_refinement_flags
Cs Cs 0.39776(3) 0.37140(3) 0.31882(2) 0.02687(10) Uani 1 1 d .
B B 0.3846(8) 0.6693(6) 0.5001(4) 0.0382(14) Uani 1 1 d .
H1C H 0.301(6) 0.676(5) 0.551(4) 0.047(15) Uiso 1 1 d .
H1B H 0.407(6) 0.586(5) 0.488(4) 0.053(16) Uiso 1 1 d .
H1A H 0.482(6) 0.740(5) 0.519(4) 0.046(15) Uiso 1 1 d .
N1 N 0.5547(4) 0.2290(4) 0.1694(3) 0.0334(9) Uani 1 1 d .
N2 N 0.2117(4) 0.1552(4) 0.1331(3) 0.0331(9) Uani 1 1 d .
N3 N 0.0880(5) 0.1661(4) 0.3176(3) 0.0356(10) Uani 1 1 d .
P P 0.27803(14) 0.66855(11) 0.38081(8) 0.0285(3) Uani 1 1 d .
Si1 Si 0.58023(15) 0.72712(12) 0.30315(10) 0.0347(3) Uani 1 1 d .
Si2 Si 0.27010(15) 0.64079(12) 0.16633(9) 0.0301(3) Uani 1 1 d .
C1 C 0.3723(5) 0.6510(4) 0.2813(3) 0.0251(10) Uani 1 1 d .
C2 C 0.2063(7) 0.8006(5) 0.3967(4) 0.0453(13) Uani 1 1 d .
H6A H 0.1389 0.7955 0.3395 0.068 Uiso 1 1 calc R
H6B H 0.2938 0.8730 0.4084 0.068 Uiso 1 1 calc R
H6C H 0.1480 0.8041 0.4506 0.068 Uiso 1 1 calc R
C3 C 0.0982(6) 0.5499(5) 0.3693(4) 0.0440(13) Uani 1 1 d .
H5A H 0.0248 0.5543 0.3185 0.066 Uiso 1 1 calc R
H5B H 0.0543 0.5599 0.4288 0.066 Uiso 1 1 calc R
H5C H 0.1190 0.4718 0.3544 0.066 Uiso 1 1 calc R
C4 C 0.0569(6) 0.5677(6) 0.1477(4) 0.0545(16) Uani 1 1 d .
H4A H 0.0367 0.4872 0.1591 0.082 Uiso 1 1 calc R
H4B H 0.0151 0.5619 0.0826 0.082 Uiso 1 1 calc R
H4C H 0.0073 0.6157 0.1915 0.082 Uiso 1 1 calc R
C5 C 0.3434(6) 0.5528(5) 0.0661(4) 0.0438(13) Uani 1 1 d .
H3A H 0.4275 0.6070 0.0445 0.066 Uiso 1 1 calc R
H3B H 0.2593 0.5138 0.0139 0.066 Uiso 1 1 calc R
H3C H 0.3817 0.4918 0.0877 0.066 Uiso 1 1 calc R
C6 C 0.2849(8) 0.7908(5) 0.1390(4) 0.0559(16) Uani 1 1 d .
H2A H 0.3939 0.8358 0.1449 0.084 Uiso 1 1 calc R
H2B H 0.2329 0.8358 0.1834 0.084 Uiso 1 1 calc R
H2C H 0.2355 0.7788 0.0745 0.084 Uiso 1 1 calc R
C7 C 0.6714(7) 0.7367(6) 0.1919(4) 0.0603(17) Uani 1 1 d .
H7A H 0.6657 0.6559 0.1561 0.091 Uiso 1 1 calc R
H7B H 0.7798 0.7844 0.2085 0.091 Uiso 1 1 calc R
H7C H 0.6162 0.7748 0.1534 0.091 Uiso 1 1 calc R
C8 C 0.6322(7) 0.8878(5) 0.3723(4) 0.0497(14) Uani 1 1 d .
H8A H 0.5867 0.9343 0.3366 0.075 Uiso 1 1 calc R
H8B H 0.7448 0.9212 0.3834 0.075 Uiso 1 1 calc R
H8C H 0.5922 0.8913 0.4331 0.075 Uiso 1 1 calc R
C9 C 0.7021(6) 0.6531(5) 0.3666(4) 0.0492(14) Uani 1 1 d .
H9A H 0.7078 0.5794 0.3238 0.074 Uiso 1 1 calc R
H9B H 0.6554 0.6335 0.4217 0.074 Uiso 1 1 calc R
H9C H 0.8063 0.7078 0.3872 0.074 Uiso 1 1 calc R
C10 C 0.7033(6) 0.3115(5) 0.1652(4) 0.0543(16) Uani 1 1 d .
H10A H 0.6865 0.3762 0.1377 0.081 Uiso 1 1 calc R
H10B H 0.7637 0.2684 0.1261 0.081 Uiso 1 1 calc R
H10C H 0.7595 0.3455 0.2291 0.081 Uiso 1 1 calc R
C11 C 0.5769(6) 0.1343(5) 0.2127(4) 0.0498(14) Uani 1 1 d .
H11A H 0.6362 0.1698 0.2757 0.075 Uiso 1 1 calc R
H11B H 0.6334 0.0872 0.1736 0.075 Uiso 1 1 calc R
H11C H 0.4762 0.0820 0.2182 0.075 Uiso 1 1 calc R
C12 C 0.4678(6) 0.1819(5) 0.0747(3) 0.0424(13) Uani 1 1 d .
H12A H 0.5264 0.1369 0.0342 0.051 Uiso 1 1 calc R
H12B H 0.4594 0.2500 0.0479 0.051 Uiso 1 1 calc R
C13 C 0.3062(6) 0.1000(5) 0.0712(3) 0.0370(12) Uani 1 1 d .
H13A H 0.2536 0.0764 0.0055 0.044 Uiso 1 1 calc R
H13B H 0.3147 0.0263 0.0896 0.044 Uiso 1 1 calc R
C14 C 0.1567(7) 0.2396(5) 0.0925(5) 0.0570(16) Uani 1 1 d .
H14A H 0.1062 0.2837 0.1385 0.085 Uiso 1 1 calc R
H14B H 0.0826 0.1965 0.0359 0.085 Uiso 1 1 calc R
H14C H 0.2441 0.2961 0.0754 0.085 Uiso 1 1 calc R
C15 C 0.0830(6) 0.0623(5) 0.1509(4) 0.0427(13) Uani 1 1 d .
H15A H 0.1240 -0.0009 0.1680 0.051 Uiso 1 1 calc R
H15B H 0.0111 0.0254 0.0915 0.051 Uiso 1 1 calc R
C16 C -0.0058(6) 0.1036(5) 0.2262(4) 0.0485(14) Uani 1 1 d .
H16A H -0.0596 0.1580 0.2050 0.058 Uiso 1 1 calc R
H16B H -0.0856 0.0333 0.2348 0.058 Uiso 1 1 calc R
C17 C -0.0123(7) 0.2151(6) 0.3785(4) 0.0587(16) Uani 1 1 d .
H17A H 0.0469 0.2585 0.4403 0.088 Uiso 1 1 calc R
H17B H -0.0984 0.1496 0.3863 0.088 Uiso 1 1 calc R
H17C H -0.0528 0.2701 0.3497 0.088 Uiso 1 1 calc R
C18 C 0.1541(7) 0.0901(6) 0.3604(5) 0.0617(17) Uani 1 1 d .
H18A H 0.2079 0.1346 0.4234 0.093 Uiso 1 1 calc R
H18B H 0.2275 0.0632 0.3214 0.093 Uiso 1 1 calc R
H18C H 0.0721 0.0204 0.3659 0.093 Uiso 1 1 calc R

loop_
_atom_site_aniso_label
_atom_site_aniso_U_11
_atom_site_aniso_U_22
_atom_site_aniso_U_33
_atom_site_aniso_U_23
_atom_site_aniso_U_13
_atom_site_aniso_U_12
Cs 0.02797(16) 0.02508(15) 0.02464(15) 0.00245(11) 0.00030(10) 0.00618(11)
B 0.047(4) 0.040(4) 0.029(3) 0.009(3) -0.001(3) 0.015(3)
N1 0.027(2) 0.035(2) 0.035(2) 0.0072(18) 0.0042(17) 0.0053(18)
N2 0.028(2) 0.034(2) 0.032(2) 0.0037(18) 0.0025(17) 0.0036(18)
N3 0.033(2) 0.036(2) 0.032(2) 0.0063(18) 0.0061(18) 0.0011(18)
P 0.0290(6) 0.0333(7) 0.0282(6) 0.0114(5) 0.0052(5) 0.0136(5)
Si1 0.0250(7) 0.0333(7) 0.0437(8) 0.0114(6) 0.0047(6) 0.0031(6)
Si2 0.0354(7) 0.0309(7) 0.0264(7) 0.0067(5) 0.0028(5) 0.0139(6)
C1 0.025(2) 0.027(2) 0.026(2) 0.0097(19) 0.0033(18) 0.0089(19)
C2 0.054(3) 0.054(3) 0.043(3) 0.018(3) 0.014(3) 0.033(3)
C3 0.030(3) 0.059(4) 0.049(3) 0.025(3) 0.010(2) 0.014(3)
C4 0.040(3) 0.083(5) 0.035(3) 0.002(3) -0.006(2) 0.021(3)
C5 0.052(3) 0.039(3) 0.037(3) 0.005(2) 0.016(2) 0.010(3)
C6 0.087(5) 0.055(4) 0.041(3) 0.014(3) 0.014(3) 0.042(3)
C7 0.038(3) 0.071(4) 0.065(4) 0.018(3) 0.022(3) -0.001(3)
C8 0.045(3) 0.035(3) 0.062(4) 0.017(3) 0.000(3) -0.002(3)
C9 0.022(3) 0.050(3) 0.073(4) 0.016(3) -0.002(3) 0.008(2)
C10 0.032(3) 0.056(4) 0.068(4) 0.018(3) 0.004(3) -0.001(3)
C11 0.036(3) 0.049(3) 0.064(4) 0.015(3) -0.001(3) 0.012(3)
C12 0.037(3) 0.055(3) 0.034(3) 0.007(2) 0.012(2) 0.011(3)
C13 0.037(3) 0.038(3) 0.030(3) -0.001(2) -0.001(2) 0.009(2)
C14 0.055(4) 0.049(4) 0.071(4) 0.020(3) 0.005(3) 0.019(3)
C15 0.035(3) 0.044(3) 0.036(3) 0.001(2) 0.001(2) -0.004(2)
C16 0.034(3) 0.051(3) 0.054(4) 0.009(3) 0.004(3) 0.004(3)
C17 0.049(4) 0.057(4) 0.062(4) 0.001(3) 0.020(3) 0.007(3)
C18 0.045(4) 0.066(4) 0.076(5) 0.027(4) 0.002(3) 0.013(3)

loop_
_atom_type_symbol
_atom_type_description
_atom_type_scat_dispersion_real
_atom_type_scat_dispersion_imag
_atom_type_scat_source
C C 0.0033 0.0016 'International Tables Vol C Tables 4.2.6.8 and 6.1.1.4'
H H 0.0000 0.0000 'International Tables Vol C Tables 4.2.6.8 and 6.1.1.4'
B B 0.0013 0.0007 'International Tables Vol C Tables 4.2.6.8 and 6.1.1.4'
N N 0.0061 0.0033 'International Tables Vol C Tables 4.2.6.8 and 6.1.1.4'
Si Si 0.0817 0.0704 'International Tables Vol C Tables 4.2.6.8 and 6.1.1.4'
P P 0.1023 0.0942 'International Tables Vol C Tables 4.2.6.8 and 6.1.1.4'
Cs Cs -0.3680 2.1192 'International Tables Vol C Tables 4.2.6.8 and 6.1.1.4'

loop_
_geom_angle_atom_site_label_1
_geom_angle_atom_site_label_2
_geom_angle_atom_site_label_3
_geom_angle
_geom_angle_site_symmetry_1
B Cs H1B 75.6(10) 2_666
B Cs N1 91.92(13) 2_666
B Cs N2 124.19(13) 2_666
B Cs N3 98.42(14) 2_666
B Cs C1 126.06(13) 2_666
H1B Cs N1 152.5(10) .
H1B Cs N2 151.5(10) .
H1B Cs N3 106.2(10) .
H1B Cs C1 58.6(10) .
N1 Cs N2 54.84(10) .
N1 Cs N3 99.81(10) .
N1 Cs C1 115.32(10) .
N2 Cs N3 54.58(10) .
N2 Cs C1 109.28(10) .
N3 Cs C1 119.38(10) .
Cs B H1C 84(3) 2_666
Cs B H1B 65(3) 2_666
Cs B H1A 72(3) 2_666
Cs B P 168.0(3) 2_666
H1C B H1B 112(4) .
H1C B H1A 112(4) .
H1C B P 105(3) .
H1B B H1A 114(4) .
H1B B P 104(3) .
H1A B P 110(3) .
Cs N1 C10 106.0(3) .
Cs N1 C11 102.6(3) .
Cs N1 C12 115.7(3) .
C10 N1 C11 110.3(4) .
C10 N1 C12 109.6(4) .
C11 N1 C12 112.3(4) .
Cs N2 C13 116.8(3) .
Cs N2 C14 90.7(3) .
Cs N2 C15 116.3(3) .
C13 N2 C14 110.7(4) .
C13 N2 C15 109.8(4) .
C14 N2 C15 111.1(4) .
Cs N3 C16 117.6(3) .
Cs N3 C17 109.9(3) .
Cs N3 C18 98.7(3) .
C16 N3 C17 107.1(4) .
C16 N3 C18 113.0(5) .
C17 N3 C18 110.3(5) .
B P C1 118.3(3) .
B P C2 108.5(3) .
B P C3 102.8(3) .
C1 P C2 112.0(2) .
C1 P C3 112.6(2) .
C2 P C3 100.9(3) .
C1 Si1 C7 113.7(2) .
C1 Si1 C8 114.2(2) .
C1 Si1 C9 115.3(2) .
C7 Si1 C8 103.7(3) .
C7 Si1 C9 102.8(3) .
C8 Si1 C9 105.8(3) .
C1 Si2 C4 116.3(2) .
C1 Si2 C5 112.6(2) .
C1 Si2 C6 113.7(2) .
C4 Si2 C5 104.3(3) .
C4 Si2 C6 103.0(3) .
C5 Si2 C6 105.9(2) .
Cs C1 P 88.53(16) .
Cs C1 Si1 96.90(16) .
Cs C1 Si2 113.98(18) .
P C1 Si1 114.4(2) .
P C1 Si2 119.3(2) .
Si1 C1 Si2 117.2(2) .
P C2 H6A 109.5 .
P C2 H6B 109.5 .
P C2 H6C 109.5 .
H6A C2 H6B 109.5 .
H6A C2 H6C 109.5 .
H6B C2 H6C 109.5 .
P C3 H5A 109.5 .
P C3 H5B 109.5 .
P C3 H5C 109.5 .
H5A C3 H5B 109.5 .
H5A C3 H5C 109.5 .
H5B C3 H5C 109.5 .
Si2 C4 H4A 109.5 .
Si2 C4 H4B 109.5 .
Si2 C4 H4C 109.5 .
H4A C4 H4B 109.5 .
H4A C4 H4C 109.5 .
H4B C4 H4C 109.5 .
Si2 C5 H3A 109.5 .
Si2 C5 H3B 109.5 .
Si2 C5 H3C 109.5 .
H3A C5 H3B 109.5 .
H3A C5 H3C 109.5 .
H3B C5 H3C 109.5 .
Si2 C6 H2A 109.5 .
Si2 C6 H2B 109.5 .
Si2 C6 H2C 109.5 .
H2A C6 H2B 109.5 .
H2A C6 H2C 109.5 .
H2B C6 H2C 109.5 .
Si1 C7 H7A 109.5 .
Si1 C7 H7B 109.5 .
Si1 C7 H7C 109.5 .
H7A C7 H7B 109.5 .
H7A C7 H7C 109.5 .
H7B C7 H7C 109.5 .
Si1 C8 H8A 109.5 .
Si1 C8 H8B 109.5 .
Si1 C8 H8C 109.5 .
H8A C8 H8B 109.5 .
H8A C8 H8C 109.5 .
H8B C8 H8C 109.5 .
Si1 C9 H9A 109.5 .
Si1 C9 H9B 109.5 .
Si1 C9 H9C 109.5 .
H9A C9 H9B 109.5 .
H9A C9 H9C 109.5 .
H9B C9 H9C 109.5 .
N1 C10 H10A 109.5 .
N1 C10 H10B 109.5 .
N1 C10 H10C 109.5 .
H10A C10 H10B 109.5 .
H10A C10 H10C 109.5 .
H10B C10 H10C 109.5 .
N1 C11 H11A 109.5 .
N1 C11 H11B 109.5 .
N1 C11 H11C 109.5 .
H11A C11 H11B 109.5 .
H11A C11 H11C 109.5 .
H11B C11 H11C 109.5 .
N1 C12 H12A 108.7 .
N1 C12 H12B 108.7 .
N1 C12 C13 114.2(4) .
H12A C12 H12B 107.6 .
H12A C12 C13 108.7 .
H12B C12 C13 108.7 .
N2 C13 C12 113.4(4) .
N2 C13 H13A 108.9 .
N2 C13 H13B 108.9 .
C12 C13 H13A 108.9 .
C12 C13 H13B 108.9 .
H13A C13 H13B 107.7 .
N2 C14 H14A 109.5 .
N2 C14 H14B 109.5 .
N2 C14 H14C 109.5 .
H14A C14 H14B 109.5 .
H14A C14 H14C 109.5 .
H14B C14 H14C 109.5 .
N2 C15 H15A 108.4 .
N2 C15 H15B 108.4 .
N2 C15 C16 115.4(4) .
H15A C15 H15B 107.5 .
H15A C15 C16 108.4 .
H15B C15 C16 108.4 .
N3 C16 C15 114.5(4) .
N3 C16 H16A 108.6 .
N3 C16 H16B 108.6 .
C15 C16 H16A 108.6 .
C15 C16 H16B 108.6 .
H16A C16 H16B 107.6 .
N3 C17 H17A 109.5 .
N3 C17 H17B 109.5 .
N3 C17 H17C 109.5 .
H17A C17 H17B 109.5 .
H17A C17 H17C 109.5 .
H17B C17 H17C 109.5 .
N3 C18 H18A 109.5 .
N3 C18 H18B 109.5 .
N3 C18 H18C 109.5 .
H18A C18 H18B 109.5 .
H18A C18 H18C 109.5 .
H18B C18 H18C 109.5 .

loop_
_geom_bond_atom_site_label_1
_geom_bond_atom_site_label_2
_geom_bond_distance
_geom_bond_site_symmetry_2
Cs B 3.380(6) 2_666
Cs H1B 3.14(6) .
Cs N1 3.134(4) .
Cs N2 3.312(4) .
Cs N3 3.199(4) .
Cs C1 3.549(4) .
B Cs 3.380(6) 2_666
B H1C 1.11(5) .
B H1B 1.04(6) .
B H1A 1.02(5) .
B P 1.929(6) .
N1 C10 1.458(6) .
N1 C11 1.455(7) .
N1 C12 1.461(6) .
N2 C13 1.462(6) .
N2 C14 1.443(7) .
N2 C15 1.463(6) .
N3 C16 1.466(6) .
N3 C17 1.461(7) .
N3 C18 1.427(7) .
P C1 1.743(4) .
P C2 1.830(5) .
P C3 1.825(5) .
Si1 C1 1.835(4) .
Si1 C7 1.888(6) .
Si1 C8 1.884(6) .
Si1 C9 1.887(5) .
Si2 C1 1.824(4) .
Si2 C4 1.872(6) .
Si2 C5 1.883(5) .
Si2 C6 1.885(6) .
C2 H6A 0.9800 .
C2 H6B 0.9800 .
C2 H6C 0.9800 .
C3 H5A 0.9800 .
C3 H5B 0.9800 .
C3 H5C 0.9800 .
C4 H4A 0.9800 .
C4 H4B 0.9800 .
C4 H4C 0.9800 .
C5 H3A 0.9800 .
C5 H3B 0.9800 .
C5 H3C 0.9800 .
C6 H2A 0.9800 .
C6 H2B 0.9800 .
C6 H2C 0.9800 .
C7 H7A 0.9800 .
C7 H7B 0.9800 .
C7 H7C 0.9800 .
C8 H8A 0.9800 .
C8 H8B 0.9800 .
C8 H8C 0.9800 .
C9 H9A 0.9800 .
C9 H9B 0.9800 .
C9 H9C 0.9800 .
C10 H10A 0.9800 .
C10 H10B 0.9800 .
C10 H10C 0.9800 .
C11 H11A 0.9800 .
C11 H11B 0.9800 .
C11 H11C 0.9800 .
C12 H12A 0.9900 .
C12 H12B 0.9900 .
C12 C13 1.522(7) .
C13 H13A 0.9900 .
C13 H13B 0.9900 .
C14 H14A 0.9800 .
C14 H14B 0.9800 .
C14 H14C 0.9800 .
C15 H15A 0.9900 .
C15 H15B 0.9900 .
C15 C16 1.486(7) .
C16 H16A 0.9900 .
C16 H16B 0.9900 .
C17 H17A 0.9800 .
C17 H17B 0.9800 .
C17 H17C 0.9800 .
C18 H18A 0.9800 .
C18 H18B 0.9800 .
C18 H18C 0.9800 .
